data_4515017
loop_
_publ_author_name
'Huang, Po-Ju'
'Garcia, John V.'
'Fenwick, Aidan'
'Wu, Guang'
'Ford, Peter C.'

_publ_section_title
;
 Nitric Oxide Uncaging from a Hydrophobic Chromium(III) PhotoNORM: Visible
 and Near-Infrared Photochemistry in Biocompatible Polymer Disks.
;
_journal_issue 5
_journal_name_full 'ACS omega'
_journal_page_first 9181
_journal_page_last 9187
_journal_paper_doi 10.1021/acsomega.9b00592
_journal_volume 4
_journal_year 2019
_chemical_absolute_configuration ad
_chemical_formula_sum 'C24 H36 Cl3 Cr N4'
_chemical_formula_weight 538.92
_space_group_crystal_system trigonal
_space_group_IT_number 154
_space_group_name_Hall 'P 32 2"'
_space_group_name_H-M_alt 'P 32 2 1'
_symmetry_space_group_name_Hall 'P 32 2"'
_symmetry_space_group_name_H-M 'P 32 2 1'
_atom_sites_solution_hydrogens geom
_audit_creation_method SHELXL-2014/7
_cell_angle_alpha 90
_cell_angle_beta 90
_cell_angle_gamma 120
_cell_formula_units_Z 3
_cell_length_a 12.8928(11)
_cell_length_b 12.8928(11)
_cell_length_c 13.1562(14)
_cell_measurement_reflns_used 653
_cell_measurement_temperature 100(2)
_cell_measurement_theta_max 27.4
_cell_measurement_theta_min 2.3
_cell_volume 1893.9(3)
_computing_structure_refinement 'SHELXL-2014/7 (Sheldrick, 2014)'
_diffrn_ambient_temperature 100(2)
_diffrn_measured_fraction_theta_full 1.000
_diffrn_measured_fraction_theta_max 1.000
_diffrn_measurement_device_type 'Bruker Kappa Apex II'
_diffrn_radiation_type MoK\a
_diffrn_radiation_wavelength 0.71073
_diffrn_reflns_av_R_equivalents 0.0426
_diffrn_reflns_av_unetI/netI 0.0487
_diffrn_reflns_Laue_measured_fraction_full 1.000
_diffrn_reflns_Laue_measured_fraction_max 1.000
_diffrn_reflns_limit_h_max 16
_diffrn_reflns_limit_h_min -5
_diffrn_reflns_limit_k_max 12
_diffrn_reflns_limit_k_min -16
_diffrn_reflns_limit_l_max 16
_diffrn_reflns_limit_l_min -16
_diffrn_reflns_number 8616
_diffrn_reflns_point_group_measured_fraction_full 1.000
_diffrn_reflns_point_group_measured_fraction_max 1.000
_diffrn_reflns_theta_full 25.242
_diffrn_reflns_theta_max 26.423
_diffrn_reflns_theta_min 1.824
_exptl_absorpt_coefficient_mu 0.791
_exptl_absorpt_correction_type multi-scan
_exptl_absorpt_process_details sadabs
_exptl_crystal_colour purple
_exptl_crystal_density_diffrn 1.418
_exptl_crystal_description plate
_exptl_crystal_F_000 849
_exptl_crystal_size_max 0.100
_exptl_crystal_size_mid 0.100
_exptl_crystal_size_min 0.050
_exptl_transmission_factor_max 0.7454
_exptl_transmission_factor_min 0.6938
_refine_diff_density_max 1.739
_refine_diff_density_min -0.376
_refine_diff_density_rms 0.091
_refine_ls_abs_structure_details
;
 Flack x determined using 862 quotients [(I+)-(I-)]/[(I+)+(I-)]
 (Parsons, Flack and Wagner, Acta Cryst. B69 (2013) 249-259).
;
_refine_ls_abs_structure_Flack 0.009(18)
_refine_ls_extinction_method none
_refine_ls_goodness_of_fit_ref 1.058
_refine_ls_hydrogen_treatment constr
_refine_ls_matrix_type full
_refine_ls_number_parameters 147
_refine_ls_number_reflns 2600
_refine_ls_number_restraints 0
_refine_ls_restrained_S_all 1.058
_refine_ls_R_factor_all 0.0574
_refine_ls_R_factor_gt 0.0473
_refine_ls_shift/su_max 0.000
_refine_ls_shift/su_mean 0.000
_refine_ls_structure_factor_coef Fsqd
_refine_ls_weighting_details 'w=1/[\s^2^(Fo^2^)+(0.0678P)^2^+1.8578P] where P=(Fo^2^+2Fc^2^)/3'
_refine_ls_weighting_scheme calc
_refine_ls_wR_factor_gt 0.1190
_refine_ls_wR_factor_ref 0.1250
_reflns_Friedel_coverage 0.763
_reflns_Friedel_fraction_full 1.000
_reflns_Friedel_fraction_max 1.000
_reflns_number_gt 2286
_reflns_number_total 2600
_reflns_threshold_expression 'I > 2\s(I)'
_cod_data_source_file ao9b00592_si_003.cif
_cod_data_source_block b02272017_0m_a
_cod_original_cell_volume 1893.9(4)
_cod_database_code 4515017
_shelx_shelxl_version_number 2014/7
_shelx_space_group_comment
;
The symmetry employed for this shelxl refinement is uniquely defined
by the following loop, which should always be used as a source of
symmetry information in preference to the above space-group names.
They are only intended as comments.
;
_shelx_estimated_absorpt_t_min 0.925
_shelx_estimated_absorpt_t_max 0.962

loop_
_space_group_symop_operation_xyz
'x, y, z'
'-y, x-y, z+2/3'
'-x+y, -x, z+1/3'
'y, x, -z'
'x-y, -y, -z+1/3'
'-x, -x+y, -z+2/3'

loop_
_atom_site_label
_atom_site_type_symbol
_atom_site_fract_x
_atom_site_fract_y
_atom_site_fract_z
_atom_site_U_iso_or_equiv
_atom_site_adp_type
_atom_site_occupancy
_atom_site_site_symmetry_order
_atom_site_calc_flag
_atom_site_refinement_flags_posn
_atom_site_refinement_flags_adp
_atom_site_refinement_flags_occupancy
C1 C 0.3258(5) 1.0497(5) -0.0267(4) 0.0172(12) Uani 1 1 d . . .
H1A H 0.3254 1.0665 -0.1001 0.021 Uiso 1 1 calc R U .
H1B H 0.3710 1.0071 -0.0172 0.021 Uiso 1 1 calc R U .
C2 C 0.3850(5) 1.1653(5) 0.0317(4) 0.0169(12) Uani 1 1 d . . .
H2A H 0.4702 1.2135 0.0115 0.020 Uiso 1 1 calc R U .
H2B H 0.3451 1.2121 0.0166 0.020 Uiso 1 1 calc R U .
C3 C 0.1432(5) 0.8474(5) -0.0321(4) 0.0202(12) Uani 1 1 d . . .
H3 H 0.0560 0.8058 -0.0152 0.024 Uiso 1 1 calc R U .
C4 C 0.1958(5) 0.7759(5) 0.0159(4) 0.0201(12) Uani 1 1 d . . .
H4A H 0.1632 0.6987 -0.0206 0.024 Uiso 1 1 calc R U .
H4B H 0.2835 0.8203 0.0048 0.024 Uiso 1 1 calc R U .
C5 C 0.1729(5) 0.7492(5) 0.1291(4) 0.0194(12) Uani 1 1 d . . .
H5 H 0.0852 0.7146 0.1414 0.023 Uiso 1 1 calc R U .
C6 C 0.2078(5) 0.6567(5) 0.1652(4) 0.0215(13) Uani 1 1 d . . .
C7 C 0.1266(7) 0.5579(5) 0.2215(4) 0.0260(14) Uani 1 1 d . . .
H7 H 0.0489 0.5456 0.2351 0.031 Uiso 1 1 calc R U .
C8 C 0.1598(7) 0.4765(6) 0.2581(5) 0.0352(16) Uani 1 1 d . . .
H8 H 0.1048 0.4105 0.2983 0.042 Uiso 1 1 calc R U .
C9 C 0.2696(7) 0.4902(7) 0.2372(5) 0.0364(17) Uani 1 1 d . . .
H9 H 0.2915 0.4345 0.2616 0.044 Uiso 1 1 calc R U .
C10 C 0.3486(6) 0.5882(6) 0.1790(5) 0.0301(15) Uani 1 1 d . . .
H10 H 0.4249 0.5985 0.1625 0.036 Uiso 1 1 calc R U .
C11 C 0.3183(6) 0.6711(6) 0.1447(5) 0.0260(14) Uani 1 1 d . . .
H11 H 0.3747 0.7384 0.1066 0.031 Uiso 1 1 calc R U .
C12 C 0.1543(6) 0.8482(6) -0.1467(5) 0.0265(14) Uani 1 1 d . . .
H12A H 0.1262 0.8996 -0.1762 0.040 Uiso 1 1 calc R U .
H12B H 0.1057 0.7665 -0.1728 0.040 Uiso 1 1 calc R U .
H12C H 0.2384 0.8792 -0.1654 0.040 Uiso 1 1 calc R U .
Cl1 Cl 0.14037(14) 1.14421(14) 0.14876(11) 0.0220(3) Uani 1 1 d . . .
Cl2 Cl 0.52003(16) 1.0000 0.1667 0.0302(5) Uani 1 2 d S T P
Cr1 Cr 0.19707(9) 1.0000 0.1667 0.0136(3) Uani 1 2 d S T P
N1 N 0.1997(4) 0.9729(4) 0.0101(3) 0.0164(9) Uani 1 1 d . . .
H1 H 0.1536 1.0084 -0.0208 0.020 Uiso 1 1 calc R U .
N2 N 0.3761(4) 1.1375(4) 0.1425(3) 0.0158(10) Uani 1 1 d . . .
H2 H 0.4288 1.1027 0.1563 0.019 Uiso 1 1 calc R U .

loop_
_atom_site_aniso_label
_atom_site_aniso_U_11
_atom_site_aniso_U_22
_atom_site_aniso_U_33
_atom_site_aniso_U_23
_atom_site_aniso_U_13
_atom_site_aniso_U_12
C1 0.017(3) 0.020(3) 0.014(2) 0.003(2) 0.001(2) 0.009(2)
C2 0.016(3) 0.015(3) 0.017(3) 0.006(2) 0.006(2) 0.006(2)
C3 0.021(3) 0.013(3) 0.023(3) 0.002(2) 0.000(2) 0.006(2)
C4 0.025(3) 0.015(3) 0.020(3) -0.005(2) -0.001(2) 0.010(2)
C5 0.017(3) 0.014(3) 0.026(3) 0.001(2) 0.000(2) 0.006(2)
C6 0.027(4) 0.015(3) 0.020(3) -0.005(2) -0.004(2) 0.009(2)
C7 0.041(4) 0.016(3) 0.019(3) -0.003(2) -0.007(3) 0.013(3)
C8 0.052(4) 0.016(3) 0.029(3) -0.001(3) -0.006(3) 0.011(3)
C9 0.062(5) 0.026(3) 0.031(3) -0.013(3) -0.022(3) 0.030(4)
C10 0.039(4) 0.028(4) 0.033(3) -0.015(3) -0.019(3) 0.024(3)
C11 0.031(4) 0.021(3) 0.027(3) -0.005(3) -0.004(3) 0.014(3)
C12 0.033(4) 0.019(3) 0.028(3) -0.003(3) -0.002(3) 0.014(3)
Cl1 0.0219(7) 0.0242(7) 0.0265(7) 0.0015(7) -0.0007(7) 0.0165(6)
Cl2 0.0150(7) 0.0228(10) 0.0553(15) 0.0075(10) 0.0038(5) 0.0114(5)
Cr1 0.0118(5) 0.0130(6) 0.0164(6) 0.0015(5) 0.0008(2) 0.0065(3)
N1 0.015(2) 0.012(2) 0.021(2) 0.0008(17) -0.0018(18) 0.0067(19)
N2 0.015(2) 0.016(2) 0.016(2) 0.0015(19) 0.0012(19) 0.008(2)

loop_
_atom_type_symbol
_atom_type_description
_atom_type_scat_dispersion_real
_atom_type_scat_dispersion_imag
_atom_type_scat_source
C C 0.0033 0.0016 'International Tables Vol C Tables 4.2.6.8 and 6.1.1.4'
H H 0.0000 0.0000 'International Tables Vol C Tables 4.2.6.8 and 6.1.1.4'
N N 0.0061 0.0033 'International Tables Vol C Tables 4.2.6.8 and 6.1.1.4'
Cl Cl 0.1484 0.1585 'International Tables Vol C Tables 4.2.6.8 and 6.1.1.4'
Cr Cr 0.3209 0.6236 'International Tables Vol C Tables 4.2.6.8 and 6.1.1.4'

loop_
_geom_angle_atom_site_label_1
_geom_angle_atom_site_label_2
_geom_angle_atom_site_label_3
_geom_angle
_geom_angle_site_symmetry_1
_geom_angle_site_symmetry_3
N1 C1 C2 109.6(4) . .
N1 C1 H1A 109.7 . .
C2 C1 H1A 109.7 . .
N1 C1 H1B 109.7 . .
C2 C1 H1B 109.7 . .
H1A C1 H1B 108.2 . .
N2 C2 C1 108.8(4) . .
N2 C2 H2A 109.9 . .
C1 C2 H2A 109.9 . .
N2 C2 H2B 109.9 . .
C1 C2 H2B 109.9 . .
H2A C2 H2B 108.3 . .
N1 C3 C12 111.5(4) . .
N1 C3 C4 111.9(4) . .
C12 C3 C4 110.3(5) . .
N1 C3 H3 107.6 . .
C12 C3 H3 107.6 . .
C4 C3 H3 107.6 . .
C5 C4 C3 116.5(5) . .
C5 C4 H4A 108.2 . .
C3 C4 H4A 108.2 . .
C5 C4 H4B 108.2 . .
C3 C4 H4B 108.2 . .
H4A C4 H4B 107.3 . .
N2 C5 C4 110.9(4) 5_675 .
N2 C5 C6 110.1(4) 5_675 .
C4 C5 C6 112.1(5) . .
N2 C5 H5 107.9 5_675 .
C4 C5 H5 107.9 . .
C6 C5 H5 107.9 . .
C11 C6 C7 119.0(6) . .
C11 C6 C5 121.4(6) . .
C7 C6 C5 119.6(5) . .
C6 C7 C8 119.8(7) . .
C6 C7 H7 120.1 . .
C8 C7 H7 120.1 . .
C9 C8 C7 121.2(7) . .
C9 C8 H8 119.4 . .
C7 C8 H8 119.4 . .
C8 C9 C10 118.0(6) . .
C8 C9 H9 121.0 . .
C10 C9 H9 121.0 . .
C11 C10 C9 121.4(7) . .
C11 C10 H10 119.3 . .
C9 C10 H10 119.3 . .
C6 C11 C10 120.5(6) . .
C6 C11 H11 119.7 . .
C10 C11 H11 119.7 . .
C3 C12 H12A 109.5 . .
C3 C12 H12B 109.5 . .
H12A C12 H12B 109.5 . .
C3 C12 H12C 109.5 . .
H12A C12 H12C 109.5 . .
H12B C12 H12C 109.5 . .
N1 Cr1 N1 168.6(3) . 5_675
N1 Cr1 N2 88.64(17) . 5_675
N1 Cr1 N2 83.67(18) 5_675 5_675
N1 Cr1 N2 83.67(18) . .
N1 Cr1 N2 88.64(17) 5_675 .
N2 Cr1 N2 95.6(3) 5_675 .
N1 Cr1 Cl1 94.07(13) . 5_675
N1 Cr1 Cl1 94.10(13) 5_675 5_675
N2 Cr1 Cl1 87.85(13) 5_675 5_675
N2 Cr1 Cl1 175.84(14) . 5_675
N1 Cr1 Cl1 94.10(13) . .
N1 Cr1 Cl1 94.06(13) 5_675 .
N2 Cr1 Cl1 175.84(14) 5_675 .
N2 Cr1 Cl1 87.85(13) . .
Cl1 Cr1 Cl1 88.84(9) 5_675 .
C1 N1 C3 111.8(4) . .
C1 N1 Cr1 108.1(3) . .
C3 N1 Cr1 120.1(3) . .
C1 N1 H1 105.2 . .
C3 N1 H1 105.2 . .
Cr1 N1 H1 105.2 . .
C2 N2 C5 110.4(4) . 5_675
C2 N2 Cr1 105.6(3) . .
C5 N2 Cr1 118.4(3) 5_675 .
C2 N2 H2 107.3 . .
C5 N2 H2 107.3 5_675 .
Cr1 N2 H2 107.3 . .

loop_
_geom_bond_atom_site_label_1
_geom_bond_atom_site_label_2
_geom_bond_distance
_geom_bond_site_symmetry_2
C1 N1 1.499(7) .
C1 C2 1.501(7) .
C1 H1A 0.9900 .
C1 H1B 0.9900 .
C2 N2 1.491(7) .
C2 H2A 0.9900 .
C2 H2B 0.9900 .
C3 N1 1.510(7) .
C3 C12 1.514(8) .
C3 C4 1.528(8) .
C3 H3 1.0000 .
C4 C5 1.523(8) .
C4 H4A 0.9900 .
C4 H4B 0.9900 .
C5 N2 1.508(7) 5_675
C5 C6 1.545(8) .
C5 H5 1.0000 .
C6 C11 1.369(9) .
C6 C7 1.390(9) .
C7 C8 1.402(9) .
C7 H7 0.9500 .
C8 C9 1.364(11) .
C8 H8 0.9500 .
C9 C10 1.390(10) .
C9 H9 0.9500 .
C10 C11 1.383(9) .
C10 H10 0.9500 .
C11 H11 0.9500 .
C12 H12A 0.9800 .
C12 H12B 0.9800 .
C12 H12C 0.9800 .
Cl1 Cr1 2.3251(16) .
Cr1 N1 2.092(4) .
Cr1 N1 2.092(4) 5_675
Cr1 N2 2.116(5) 5_675
Cr1 N2 2.116(5) .
Cr1 Cl1 2.3251(16) 5_675
N1 H1 1.0000 .
N2 C5 1.508(7) 5_675
N2 H2 1.0000 .
